data_7238599
loop_
_publ_author_name
'Zuo, Weiwei'
'Rosa, Vitor'
'Tourbillon, Clarisse'
'Specklin, David'
'Khaled, Cheaib'
'Kurmoo, Mohamedally'
'Welter, Richard'

_publ_section_title
;
 Mononuclear and dinuclear complexes of manganese(iii) and Iron(iii)
 supported by 2-salicyloylhydrazono-1,3-dithiane ligand: synthesis,
 characterization and magnetic properties
;
_journal_issue 6
_journal_name_full 'RSC Advances'
_journal_page_first 2517
_journal_paper_doi 10.1039/c2ra01316a
_journal_volume 2
_journal_year 2012
_chemical_formula_moiety 'C33 H33 Mn N6 O6 S6, C H2 Cl2'
_chemical_formula_sum 'C34 H35 Cl2 Mn N6 O6 S6'
_chemical_formula_weight 941.88
_space_group_IT_number 2
_space_group_name_Hall '-P 1'
_space_group_name_H-M_alt 'P -1'
_symmetry_cell_setting triclinic
_symmetry_space_group_name_Hall '-P 1'
_symmetry_space_group_name_H-M 'P -1'
_atom_sites_solution_hydrogens geom
_atom_sites_solution_primary direct
_atom_sites_solution_secondary difmap
_audit_creation_method SHELXL-97
_cell_angle_alpha 105.39(5)
_cell_angle_beta 91.37(5)
_cell_angle_gamma 90.35(5)
_cell_formula_units_Z 2
_cell_length_a 10.429(2)
_cell_length_b 11.778(2)
_cell_length_c 17.263(3)
_cell_measurement_reflns_used 42705
_cell_measurement_temperature 173(2)
_cell_measurement_theta_max 30.034
_cell_measurement_theta_min 0.998
_cell_volume 2043.7(8)
_computing_cell_refinement 'Denzo (Nonius B.V., 1998)'
_computing_data_collection 'Collect (Nonius B.V., 1998)'
_computing_data_reduction 'Denzo (Nonius B.V., 1998)'
_computing_molecular_graphics 'PLATON 98 (Spek, 1998)'
_computing_publication_material 'SHELXL-97 (Sheldrick, 1997)'
_computing_structure_refinement 'SHELXL-97 (Sheldrick, 1997)'
_computing_structure_solution 'SHELXS-97 (Sheldrick, 1997)'
_diffrn_ambient_temperature 173(2)
_diffrn_measured_fraction_theta_full 0.995
_diffrn_measured_fraction_theta_max 0.995
_diffrn_measurement_device_type KappaCCD
_diffrn_measurement_method '\p scans'
_diffrn_radiation_monochromator graphite
_diffrn_radiation_source 'fine-focus sealed tube'
_diffrn_radiation_type MoK\a
_diffrn_radiation_wavelength 0.71069
_diffrn_reflns_av_R_equivalents 0.0375
_diffrn_reflns_av_sigmaI/netI 0.0556
_diffrn_reflns_limit_h_max 14
_diffrn_reflns_limit_h_min -14
_diffrn_reflns_limit_k_max 16
_diffrn_reflns_limit_k_min -16
_diffrn_reflns_limit_l_max 24
_diffrn_reflns_limit_l_min -21
_diffrn_reflns_number 24068
_diffrn_reflns_theta_full 30.04
_diffrn_reflns_theta_max 30.04
_diffrn_reflns_theta_min 1.22
_exptl_absorpt_coefficient_mu 0.812
_exptl_absorpt_correction_type none
_exptl_crystal_colour 'dark red'
_exptl_crystal_density_diffrn 1.531
_exptl_crystal_density_method 'not measured'
_exptl_crystal_description prism
_exptl_crystal_F_000 968
_exptl_crystal_size_max 0.20
_exptl_crystal_size_mid 0.14
_exptl_crystal_size_min 0.12
_refine_diff_density_max 2.169
_refine_diff_density_min -0.692
_refine_diff_density_rms 0.093
_refine_ls_extinction_method none
_refine_ls_goodness_of_fit_ref 1.068
_refine_ls_hydrogen_treatment constr
_refine_ls_matrix_type full
_refine_ls_number_parameters 490
_refine_ls_number_reflns 11916
_refine_ls_number_restraints 0
_refine_ls_restrained_S_all 1.068
_refine_ls_R_factor_all 0.1139
_refine_ls_R_factor_gt 0.0847
_refine_ls_shift/su_max 0.001
_refine_ls_shift/su_mean 0.000
_refine_ls_structure_factor_coef Fsqd
_refine_ls_weighting_details 'calc w=1/[\s^2^(Fo^2^)+(0.0694P)^2^+5.4212P] where P=(Fo^2^+2Fc^2^)/3'
_refine_ls_weighting_scheme calc
_refine_ls_wR_factor_gt 0.1906
_refine_ls_wR_factor_ref 0.2064
_reflns_number_gt 8810
_reflns_number_total 11916
_reflns_threshold_expression >2sigma(I)
_cod_data_source_file c2ra01316a.txt
_cod_data_source_block complex_2
_cod_original_cell_volume 2043.6(6)
_cod_original_sg_symbol_H-M P-1
_cod_database_code 7238599

loop_
_symmetry_equiv_pos_as_xyz
'x, y, z'
'-x, -y, -z'

loop_
_atom_site_label
_atom_site_type_symbol
_atom_site_fract_x
_atom_site_fract_y
_atom_site_fract_z
_atom_site_U_iso_or_equiv
_atom_site_adp_type
_atom_site_occupancy
_atom_site_symmetry_multiplicity
_atom_site_calc_flag
_atom_site_refinement_flags
_atom_site_disorder_assembly
_atom_site_disorder_group
Mn1 Mn 0.18172(5) -0.60715(5) 0.70735(3) 0.02935(14) Uani 1 1 d . A .
Cl1 Cl 0.12262(15) -0.87739(12) 1.00208(12) 0.0824(5) Uani 1 1 d . . .
Cl2 Cl 0.35629(14) -0.98247(15) 1.04269(13) 0.0866(6) Uani 1 1 d . . .
S1 S 0.47269(10) -0.29794(9) 0.87460(7) 0.0399(2) Uani 1 1 d . . .
S2 S 0.50308(10) -0.56267(9) 0.82767(8) 0.0447(3) Uani 1 1 d . . .
S3 S 0.48715(11) -0.90211(11) 0.63477(9) 0.0534(3) Uani 1 1 d . . .
S4 S 0.31025(12) -0.84149(11) 0.78077(8) 0.0512(3) Uani 1 1 d . . .
S5 S -0.18412(15) -0.8581(2) 0.58664(9) 0.0887(6) Uani 1 1 d . . .
S6 S 0.03549(17) -0.7672(2) 0.50519(8) 0.0980(7) Uani 1 1 d . . .
O1 O 0.2063(3) -0.1269(3) 0.8210(2) 0.0517(8) Uani 1 1 d . . .
H1O H 0.2458 -0.1899 0.8180 0.077 Uiso 1 1 calc . . .
O2 O 0.0698(2) -0.4740(2) 0.72703(16) 0.0353(6) Uani 1 1 d . . .
O3 O 0.5208(4) -0.7645(4) 0.4714(2) 0.0743(12) Uani 1 1 d . . .
H3O H 0.4877 -0.7775 0.5121 0.111 Uiso 1 1 calc . . .
O4 O 0.2346(3) -0.5687(3) 0.61320(17) 0.0417(6) Uani 1 1 d . . .
O5 O -0.2515(3) -0.7888(3) 0.79885(19) 0.0469(7) Uani 1 1 d . . .
H5O H -0.2064 -0.7891 0.7591 0.070 Uiso 1 1 calc . . .
O6 O 0.1215(3) -0.6483(2) 0.79910(16) 0.0361(6) Uani 1 1 d . A .
N1 N 0.2373(3) -0.3506(3) 0.78892(18) 0.0299(6) Uani 1 1 d . . .
N2 N 0.3042(3) -0.4548(3) 0.78501(18) 0.0297(6) Uani 1 1 d . . .
N4 N 0.3194(3) -0.7357(3) 0.6665(2) 0.0378(7) Uani 1 1 d . . .
N3 N 0.3655(3) -0.7266(3) 0.59264(19) 0.0373(7) Uani 1 1 d . . .
N6 N 0.0130(3) -0.7286(3) 0.65914(19) 0.0379(7) Uani 1 1 d . . .
N5 N -0.0547(3) -0.7417(3) 0.72523(19) 0.0338(7) Uani 1 1 d . A .
C1 C -0.0896(4) -0.2855(4) 0.7348(3) 0.0512(11) Uani 1 1 d . . .
H1 H -0.1228 -0.3633 0.7146 0.061 Uiso 1 1 calc . . .
C2 C -0.1681(5) -0.1909(6) 0.7368(4) 0.0736(18) Uani 1 1 d . . .
H2 H -0.2550 -0.2039 0.7185 0.088 Uiso 1 1 calc . . .
C3 C -0.1211(6) -0.0785(5) 0.7651(4) 0.0699(16) Uani 1 1 d . . .
H3A H -0.1756 -0.0139 0.7659 0.084 Uiso 1 1 calc . . .
C4 C 0.0043(5) -0.0578(4) 0.7924(3) 0.0577(13) Uani 1 1 d . . .
H4A H 0.0357 0.0208 0.8114 0.069 Uiso 1 1 calc . . .
C5 C 0.0856(4) -0.1521(4) 0.7923(2) 0.0375(8) Uani 1 1 d . . .
C6 C 0.0385(4) -0.2685(3) 0.7622(2) 0.0337(7) Uani 1 1 d . . .
C7 C 0.1199(3) -0.3713(3) 0.7585(2) 0.0292(7) Uani 1 1 d . . .
C8 C 0.4128(3) -0.4388(3) 0.8247(2) 0.0308(7) Uani 1 1 d . . .
C9 C 0.6622(4) -0.4964(5) 0.8340(4) 0.0602(14) Uani 1 1 d . . .
H9A H 0.7267 -0.5596 0.8243 0.072 Uiso 1 1 calc . . .
H9B H 0.6694 -0.4558 0.7908 0.072 Uiso 1 1 calc . . .
C10 C 0.6933(5) -0.4092(5) 0.9139(4) 0.0672(16) Uani 1 1 d . . .
H10A H 0.7631 -0.3557 0.9069 0.081 Uiso 1 1 calc . . .
H10B H 0.7249 -0.4525 0.9523 0.081 Uiso 1 1 calc . . .
C11 C 0.5789(5) -0.3362(5) 0.9491(3) 0.0573(13) Uani 1 1 d . . .
H11A H 0.6105 -0.2627 0.9876 0.069 Uiso 1 1 calc . . .
H11B H 0.5287 -0.3805 0.9797 0.069 Uiso 1 1 calc . . .
C12 C 0.2964(6) -0.5276(5) 0.4682(3) 0.0561(12) Uani 1 1 d . . .
H12 H 0.2293 -0.4852 0.4990 0.067 Uiso 1 1 calc . . .
C13 C 0.3355(6) -0.4990(5) 0.4008(3) 0.0647(15) Uani 1 1 d . . .
H13 H 0.2919 -0.4399 0.3826 0.078 Uiso 1 1 calc . . .
C14 C 0.4370(7) -0.5550(7) 0.3595(3) 0.0765(19) Uani 1 1 d . . .
H14 H 0.4658 -0.5319 0.3141 0.092 Uiso 1 1 calc . . .
C15 C 0.4991(6) -0.6454(6) 0.3826(3) 0.0704(17) Uani 1 1 d . . .
H15 H 0.5686 -0.6850 0.3529 0.085 Uiso 1 1 calc . . .
C16 C 0.4573(5) -0.6768(5) 0.4506(3) 0.0561(12) Uani 1 1 d . . .
C17 C 0.3551(4) -0.6186(4) 0.4912(3) 0.0464(10) Uani 1 1 d . . .
C18 C 0.3166(4) -0.6387(4) 0.5709(2) 0.0391(8) Uani 1 1 d . . .
C19 C 0.3707(4) -0.8171(4) 0.6932(3) 0.0395(9) Uani 1 1 d . . .
C20 C 0.5512(6) -1.0035(5) 0.6876(4) 0.0657(15) Uani 1 1 d . . .
H20A H 0.5759 -1.0761 0.6470 0.079 Uiso 1 1 calc . . .
H20B H 0.6307 -0.9680 0.7168 0.079 Uiso 1 1 calc . . .
C21 C 0.4687(6) -1.0374(5) 0.7446(4) 0.0684(16) Uani 1 1 d . . .
H21A H 0.5143 -1.0943 0.7681 0.082 Uiso 1 1 calc . . .
H21B H 0.3908 -1.0772 0.7157 0.082 Uiso 1 1 calc . . .
C22 C 0.4289(5) -0.9320(5) 0.8123(4) 0.0645(15) Uani 1 1 d . . .
H22A H 0.5058 -0.8830 0.8338 0.077 Uiso 1 1 calc . . .
H22B H 0.3940 -0.9611 0.8565 0.077 Uiso 1 1 calc . . .
C23 C -0.1827(4) -0.7420(3) 0.8676(2) 0.0356(8) Uani 1 1 d . . .
C24 C -0.2414(4) -0.7338(4) 0.9402(3) 0.0460(10) Uani 1 1 d . . .
H24 H -0.3272 -0.7615 0.9402 0.055 Uiso 1 1 calc . . .
C25 C -0.1773(5) -0.6864(4) 1.0118(3) 0.0468(10) Uani 1 1 d . . .
H25 H -0.2186 -0.6822 1.0608 0.056 Uiso 1 1 calc . . .
C26 C -0.0537(5) -0.6448(4) 1.0132(2) 0.0435(9) Uani 1 1 d . . .
H26 H -0.0098 -0.6119 1.0631 0.052 Uiso 1 1 calc . . .
C27 C 0.0069(4) -0.6510(4) 0.9412(2) 0.0375(8) Uani 1 1 d . . .
H27 H 0.0925 -0.6224 0.9423 0.045 Uiso 1 1 calc . . .
C28 C -0.0558(4) -0.6985(3) 0.8679(2) 0.0311(7) Uani 1 1 d . A .
C29 C 0.0082(3) -0.6965(3) 0.7934(2) 0.0307(7) Uani 1 1 d . . .
C30 C -0.0416(4) -0.7804(4) 0.5904(2) 0.0430(10) Uani 1 1 d . A .
C31A C -0.1027(16) -0.7866(15) 0.4361(10) 0.091(3) Uiso 0.50 1 d P A 1
H31A H -0.1487 -0.7111 0.4524 0.109 Uiso 0.50 1 calc P B 1
H31B H -0.0659 -0.7892 0.3834 0.109 Uiso 0.50 1 calc P C 1
C32A C -0.1822(14) -0.8572(14) 0.4219(9) 0.079(3) Uiso 0.50 1 d P A 1
H32A H -0.1684 -0.9072 0.3669 0.094 Uiso 0.50 1 calc P D 1
H32B H -0.2645 -0.8164 0.4202 0.094 Uiso 0.50 1 calc P E 1
C33A C -0.2033(14) -0.9565(12) 0.4874(9) 0.072(2) Uiso 0.50 1 d P A 1
H33A H -0.2896 -0.9941 0.4792 0.086 Uiso 0.50 1 calc P F 1
H33B H -0.1375 -1.0185 0.4776 0.086 Uiso 0.50 1 calc P G 1
C31B C -0.0432(16) -0.8515(15) 0.4202(10) 0.091(3) Uiso 0.50 1 d P A 2
H31C H -0.0665 -0.7975 0.3871 0.109 Uiso 0.50 1 calc P H 2
H31D H 0.0209 -0.9062 0.3898 0.109 Uiso 0.50 1 calc P I 2
C32B C -0.1579(14) -0.9224(14) 0.4226(9) 0.079(3) Uiso 0.50 1 d P A 2
H32C H -0.2156 -0.9128 0.3785 0.094 Uiso 0.50 1 calc P J 2
H32D H -0.1303 -1.0055 0.4074 0.094 Uiso 0.50 1 calc P K 2
C333 C -0.2249(14) -0.9116(13) 0.4811(9) 0.072(2) Uiso 0.50 1 d P A 2
H33C H -0.2626 -0.9909 0.4750 0.086 Uiso 0.50 1 calc P L 2
H33D H -0.2968 -0.8617 0.4721 0.086 Uiso 0.50 1 calc P M 2
C34 C 0.1930(5) -1.0047(4) 1.0172(3) 0.0560(12) Uani 1 1 d . . .
H34A H 0.1486 -1.0282 1.0607 0.067 Uiso 1 1 calc . . .
H34B H 0.1825 -1.0697 0.9675 0.067 Uiso 1 1 calc . . .

loop_
_atom_site_aniso_label
_atom_site_aniso_U_11
_atom_site_aniso_U_22
_atom_site_aniso_U_33
_atom_site_aniso_U_23
_atom_site_aniso_U_13
_atom_site_aniso_U_12
Mn1 0.0313(3) 0.0320(3) 0.0245(3) 0.0071(2) 0.0002(2) -0.0030(2)
Cl1 0.0692(9) 0.0464(7) 0.1306(15) 0.0257(8) -0.0405(9) -0.0052(6)
Cl2 0.0536(8) 0.0706(9) 0.1471(17) 0.0518(10) -0.0281(9) -0.0102(7)
S1 0.0330(5) 0.0360(5) 0.0490(6) 0.0094(4) -0.0097(4) -0.0062(4)
S2 0.0387(5) 0.0360(5) 0.0619(7) 0.0191(5) -0.0168(5) -0.0033(4)
S3 0.0404(6) 0.0515(7) 0.0697(8) 0.0186(6) 0.0025(5) 0.0046(5)
S4 0.0527(6) 0.0541(7) 0.0550(7) 0.0287(6) 0.0020(5) 0.0033(5)
S5 0.0538(8) 0.1454(17) 0.0445(7) -0.0128(9) -0.0027(6) -0.0448(9)
S6 0.0808(11) 0.176(2) 0.0257(6) 0.0094(8) -0.0052(6) -0.0566(12)
O1 0.0428(16) 0.0340(15) 0.074(2) 0.0088(15) -0.0154(15) -0.0015(13)
O2 0.0271(12) 0.0376(14) 0.0385(14) 0.0054(11) -0.0028(10) -0.0013(10)
O3 0.076(3) 0.088(3) 0.058(2) 0.016(2) 0.027(2) 0.023(2)
O4 0.0483(16) 0.0460(16) 0.0321(14) 0.0122(12) 0.0072(12) 0.0004(13)
O5 0.0408(16) 0.0539(18) 0.0442(17) 0.0105(14) -0.0016(13) -0.0155(14)
O6 0.0344(13) 0.0455(15) 0.0294(13) 0.0125(11) -0.0046(10) -0.0138(11)
N1 0.0256(14) 0.0343(15) 0.0298(15) 0.0086(12) -0.0008(11) -0.0018(12)
N2 0.0288(14) 0.0343(15) 0.0268(14) 0.0094(12) 0.0011(11) 0.0000(12)
N4 0.0384(17) 0.0403(18) 0.0376(17) 0.0156(14) -0.0030(14) -0.0066(14)
N3 0.0385(17) 0.0421(18) 0.0309(16) 0.0090(14) 0.0056(13) -0.0006(14)
N6 0.0419(18) 0.0427(18) 0.0273(15) 0.0067(14) -0.0048(13) -0.0091(14)
N5 0.0343(16) 0.0359(16) 0.0290(15) 0.0048(13) -0.0017(12) -0.0054(13)
C1 0.032(2) 0.050(3) 0.065(3) 0.007(2) -0.012(2) 0.0041(18)
C2 0.043(3) 0.071(4) 0.096(5) 0.005(3) -0.024(3) 0.018(3)
C3 0.060(3) 0.059(3) 0.085(4) 0.011(3) -0.018(3) 0.023(3)
C4 0.062(3) 0.040(2) 0.067(3) 0.009(2) -0.013(3) 0.012(2)
C5 0.038(2) 0.039(2) 0.0347(19) 0.0091(16) -0.0021(15) 0.0027(16)
C6 0.0312(17) 0.0397(19) 0.0294(17) 0.0077(15) -0.0005(14) 0.0012(15)
C7 0.0272(16) 0.0375(18) 0.0218(15) 0.0063(14) 0.0022(12) -0.0032(14)
C8 0.0281(16) 0.0348(18) 0.0312(17) 0.0119(15) -0.0015(13) -0.0034(14)
C9 0.033(2) 0.054(3) 0.097(4) 0.026(3) -0.013(2) 0.003(2)
C10 0.046(3) 0.055(3) 0.102(4) 0.027(3) -0.040(3) -0.012(2)
C11 0.059(3) 0.057(3) 0.056(3) 0.018(2) -0.029(2) -0.018(2)
C12 0.074(3) 0.060(3) 0.037(2) 0.018(2) 0.004(2) -0.009(3)
C13 0.079(4) 0.077(4) 0.043(3) 0.025(3) 0.002(3) -0.019(3)
C14 0.086(4) 0.108(5) 0.039(3) 0.026(3) 0.003(3) -0.037(4)
C15 0.064(3) 0.103(5) 0.041(3) 0.012(3) 0.013(2) -0.016(3)
C16 0.055(3) 0.073(3) 0.037(2) 0.008(2) 0.007(2) -0.011(3)
C17 0.040(2) 0.050(2) 0.058(3) 0.029(2) 0.0146(19) -0.0017(19)
C18 0.041(2) 0.040(2) 0.0335(19) 0.0058(16) 0.0009(16) -0.0056(17)
C19 0.0357(19) 0.040(2) 0.042(2) 0.0105(17) -0.0077(16) -0.0102(16)
C20 0.061(3) 0.051(3) 0.082(4) 0.015(3) -0.023(3) 0.008(2)
C21 0.058(3) 0.048(3) 0.100(5) 0.022(3) -0.015(3) 0.004(2)
C22 0.060(3) 0.073(4) 0.071(4) 0.040(3) -0.016(3) -0.004(3)
C23 0.0385(19) 0.0315(18) 0.0376(19) 0.0108(15) -0.0005(16) -0.0032(15)
C24 0.042(2) 0.045(2) 0.053(3) 0.016(2) 0.0115(19) -0.0032(18)
C25 0.056(3) 0.051(2) 0.036(2) 0.0157(19) 0.0114(19) 0.002(2)
C26 0.056(3) 0.047(2) 0.0284(18) 0.0105(17) 0.0017(17) -0.0003(19)
C27 0.039(2) 0.041(2) 0.0340(19) 0.0129(16) 0.0021(15) -0.0021(16)
C28 0.0347(18) 0.0273(16) 0.0329(18) 0.0111(14) -0.0008(14) -0.0034(14)
C29 0.0337(18) 0.0288(17) 0.0294(17) 0.0077(14) -0.0020(14) -0.0028(14)
C30 0.037(2) 0.057(3) 0.0289(18) 0.0005(18) -0.0055(15) -0.0037(18)
C34 0.051(3) 0.045(3) 0.072(3) 0.017(2) -0.008(2) -0.004(2)

loop_
_atom_type_symbol
_atom_type_description
_atom_type_scat_dispersion_real
_atom_type_scat_dispersion_imag
_atom_type_scat_source
C C 0.0033 0.0016 'International Tables Vol C Tables 4.2.6.8 and 6.1.1.4'
H H 0.0000 0.0000 'International Tables Vol C Tables 4.2.6.8 and 6.1.1.4'
N N 0.0061 0.0033 'International Tables Vol C Tables 4.2.6.8 and 6.1.1.4'
O O 0.0106 0.0060 'International Tables Vol C Tables 4.2.6.8 and 6.1.1.4'
S S 0.1246 0.1234 'International Tables Vol C Tables 4.2.6.8 and 6.1.1.4'
Mn Mn 0.3368 0.7283 'International Tables Vol C Tables 4.2.6.8 and 6.1.1.4'
Cl Cl 0.1484 0.1585 'International Tables Vol C Tables 4.2.6.8 and 6.1.1.4'

loop_
_geom_angle_atom_site_label_1
_geom_angle_atom_site_label_2
_geom_angle_atom_site_label_3
_geom_angle
O4 Mn1 O6 177.34(12)
O4 Mn1 O2 88.45(13)
O6 Mn1 O2 90.82(13)
O4 Mn1 N4 79.05(14)
O6 Mn1 N4 101.76(13)
O2 Mn1 N4 167.30(12)
O4 Mn1 N6 101.19(13)
O6 Mn1 N6 76.25(12)
O2 Mn1 N6 89.97(12)
N4 Mn1 N6 94.64(13)
O4 Mn1 N2 90.36(13)
O6 Mn1 N2 91.94(11)
O2 Mn1 N2 75.76(11)
N4 Mn1 N2 101.81(12)
N6 Mn1 N2 161.47(12)
C8 S1 C11 99.7(2)
C8 S2 C9 98.4(2)
C19 S3 C20 108.8(3)
C19 S4 C22 104.4(3)
C30 S5 C33A 108.0(5)
C30 S5 C333 104.9(5)
C33A S5 C333 19.5(6)
C31B S6 C30 109.9(6)
C31B S6 C31A 31.7(6)
C30 S6 C31A 99.0(5)
C5 O1 H1O 109.5
C7 O2 Mn1 117.7(2)
C16 O3 H3O 109.5
C18 O4 Mn1 115.7(3)
C23 O5 H5O 109.5
C29 O6 Mn1 117.2(2)
C7 N1 N2 112.2(3)
C8 N2 N1 113.9(3)
C8 N2 Mn1 138.9(3)
N1 N2 Mn1 107.2(2)
C19 N4 N3 114.9(4)
C19 N4 Mn1 135.4(3)
N3 N4 Mn1 109.8(2)
C18 N3 N4 112.3(3)
C30 N6 N5 113.7(3)
C30 N6 Mn1 138.8(3)
N5 N6 Mn1 107.3(2)
C29 N5 N6 112.1(3)
C2 C1 C6 121.0(5)
C2 C1 H1 119.5
C6 C1 H1 119.5
C3 C2 C1 120.1(5)
C3 C2 H2 119.9
C1 C2 H2 119.9
C2 C3 C4 120.8(5)
C2 C3 H3A 119.6
C4 C3 H3A 119.6
C3 C4 C5 120.4(5)
C3 C4 H4A 119.8
C5 C4 H4A 119.8
O1 C5 C4 117.9(4)
O1 C5 C6 122.8(4)
C4 C5 C6 119.2(4)
C1 C6 C5 118.5(4)
C1 C6 C7 119.5(4)
C5 C6 C7 122.0(3)
O2 C7 N1 125.4(3)
O2 C7 C6 117.5(3)
N1 C7 C6 117.1(3)
N2 C8 S2 118.4(3)
N2 C8 S1 122.4(3)
S2 C8 S1 119.2(2)
C10 C9 S2 113.7(4)
C10 C9 H9A 108.8
S2 C9 H9A 108.8
C10 C9 H9B 108.8
S2 C9 H9B 108.8
H9A C9 H9B 107.7
C9 C10 C11 113.0(4)
C9 C10 H10A 109.0
C11 C10 H10A 109.0
C9 C10 H10B 109.0
C11 C10 H10B 109.0
H10A C10 H10B 107.8
C10 C11 S1 114.2(4)
C10 C11 H11A 108.7
S1 C11 H11A 108.7
C10 C11 H11B 108.7
S1 C11 H11B 108.7
H11A C11 H11B 107.6
C13 C12 C17 119.5(5)
C13 C12 H12 120.3
C17 C12 H12 120.3
C14 C13 C12 120.1(6)
C14 C13 H13 119.9
C12 C13 H13 119.9
C13 C14 C15 121.2(5)
C13 C14 H14 119.4
C15 C14 H14 119.4
C14 C15 C16 118.8(6)
C14 C15 H15 120.6
C16 C15 H15 120.6
O3 C16 C17 124.3(4)
O3 C16 C15 116.9(5)
C17 C16 C15 118.8(6)
C16 C17 C12 121.5(4)
C16 C17 C18 120.8(4)
C12 C17 C18 117.0(4)
O4 C18 N3 122.9(4)
O4 C18 C17 118.4(4)
N3 C18 C17 118.6(4)
N4 C19 S3 117.2(3)
N4 C19 S4 117.7(3)
S3 C19 S4 124.9(3)
C21 C20 S3 117.3(4)
C21 C20 H20A 108.0
S3 C20 H20A 108.0
C21 C20 H20B 108.0
S3 C20 H20B 108.0
H20A C20 H20B 107.2
C20 C21 C22 112.6(5)
C20 C21 H21A 109.1
C22 C21 H21A 109.1
C20 C21 H21B 109.1
C22 C21 H21B 109.1
H21A C21 H21B 107.8
C21 C22 S4 113.2(4)
C21 C22 H22A 108.9
S4 C22 H22A 108.9
C21 C22 H22B 108.9
S4 C22 H22B 108.9
H22A C22 H22B 107.7
O5 C23 C24 118.0(4)
O5 C23 C28 122.6(4)
C24 C23 C28 119.3(4)
C25 C24 C23 120.8(4)
C25 C24 H24 119.6
C23 C24 H24 119.6
C24 C25 C26 120.6(4)
C24 C25 H25 119.7
C26 C25 H25 119.7
C25 C26 C27 119.6(4)
C25 C26 H26 120.2
C27 C26 H26 120.2
C28 C27 C26 120.9(4)
C28 C27 H27 119.5
C26 C27 H27 119.5
C27 C28 C23 118.6(4)
C27 C28 C29 119.3(3)
C23 C28 C29 121.9(3)
O6 C29 N5 124.3(3)
O6 C29 C28 118.2(3)
N5 C29 C28 117.5(3)
N6 C30 S5 120.3(3)
N6 C30 S6 116.6(3)
S5 C30 S6 123.1(2)
C32A C31A S6 130.6(15)
C32A C31A H31A 104.6
S6 C31A H31A 104.6
C32A C31A H31B 104.6
S6 C31A H31B 104.6
H31A C31A H31B 105.7
C31A C32A C33A 120.2(14)
C31A C32A H32A 107.3
C33A C32A H32A 107.3
C31A C32A H32B 107.3
C33A C32A H32B 107.3
H32A C32A H32B 106.9
S5 C33A C32A 102.7(9)
S5 C33A H33A 111.2
C32A C33A H33A 111.2
S5 C33A H33B 111.2
C32A C33A H33B 111.2
H33A C33A H33B 109.1
C32B C31B S6 123.3(12)
C32B C31B H31C 106.5
S6 C31B H31C 106.5
C32B C31B H31D 106.5
S6 C31B H31D 106.5
H31C C31B H31D 106.5
C333 C32B C31B 124.9(15)
C333 C32B H32C 106.1
C31B C32B H32C 106.1
C333 C32B H32D 106.1
C31B C32B H32D 106.1
H32C C32B H32D 106.3
C32B C333 S5 130.0(13)
C32B C333 H33C 104.8
S5 C333 H33C 104.8
C32B C333 H33D 104.8
S5 C333 H33D 104.8
H33C C333 H33D 105.8
Cl2 C34 Cl1 111.5(3)
Cl2 C34 H34A 109.3
Cl1 C34 H34A 109.3
Cl2 C34 H34B 109.3
Cl1 C34 H34B 109.3
H34A C34 H34B 108.0

loop_
_geom_bond_atom_site_label_1
_geom_bond_atom_site_label_2
_geom_bond_distance
Mn1 O4 1.892(3)
Mn1 O6 1.894(3)
Mn1 O2 1.922(3)
Mn1 N4 2.088(4)
Mn1 N6 2.259(3)
Mn1 N2 2.294(3)
Cl1 C34 1.752(5)
Cl2 C34 1.749(5)
S1 C8 1.757(4)
S1 C11 1.825(5)
S2 C8 1.753(4)
S2 C9 1.819(5)
S3 C19 1.741(5)
S3 C20 1.806(6)
S4 C19 1.744(4)
S4 C22 1.804(5)
S5 C30 1.731(5)
S5 C33A 1.801(15)
S5 C333 1.802(15)
S6 C31B 1.724(16)
S6 C30 1.736(5)
S6 C31A 1.822(17)
O1 C5 1.344(5)
O1 H1O 0.8400
O2 C7 1.289(4)
O3 C16 1.353(7)
O3 H3O 0.8400
O4 C18 1.290(5)
O5 C23 1.355(5)
O5 H5O 0.8400
O6 C29 1.299(4)
N1 C7 1.316(4)
N1 N2 1.403(4)
N2 C8 1.295(4)
N4 C19 1.283(5)
N4 N3 1.403(5)
N3 C18 1.295(5)
N6 C30 1.297(5)
N6 N5 1.398(5)
N5 C29 1.313(5)
C1 C2 1.381(7)
C1 C6 1.401(5)
C1 H1 0.9500
C2 C3 1.367(9)
C2 H2 0.9500
C3 C4 1.378(8)
C3 H3A 0.9500
C4 C5 1.401(6)
C4 H4A 0.9500
C5 C6 1.412(6)
C6 C7 1.472(5)
C9 C10 1.512(8)
C9 H9A 0.9900
C9 H9B 0.9900
C10 C11 1.517(8)
C10 H10A 0.9900
C10 H10B 0.9900
C11 H11A 0.9900
C11 H11B 0.9900
C12 C13 1.365(7)
C12 C17 1.381(7)
C12 H12 0.9500
C13 C14 1.363(9)
C13 H13 0.9500
C14 C15 1.391(10)
C14 H14 0.9500
C15 C16 1.398(7)
C15 H15 0.9500
C16 C17 1.374(7)
C17 C18 1.519(6)
C20 C21 1.454(9)
C20 H20A 0.9900
C20 H20B 0.9900
C21 C22 1.530(9)
C21 H21A 0.9900
C21 H21B 0.9900
C22 H22A 0.9900
C22 H22B 0.9900
C23 C24 1.389(6)
C23 C28 1.416(5)
C24 C25 1.370(7)
C24 H24 0.9500
C25 C26 1.373(7)
C25 H25 0.9500
C26 C27 1.393(6)
C26 H26 0.9500
C27 C28 1.386(5)
C27 H27 0.9500
C28 C29 1.469(5)
C31A C32A 1.145(19)
C31A H31A 0.9900
C31A H31B 0.9900
C32A C33A 1.85(2)
C32A H32A 0.9900
C32A H32B 0.9900
C33A H33A 0.9900
C33A H33B 0.9900
C31B C32B 1.46(2)
C31B H31C 0.9900
C31B H31D 0.9900
C32B C333 1.221(19)
C32B H32C 0.9900
C32B H32D 0.9900
C333 H33C 0.9900
C333 H33D 0.9900
C34 H34A 0.9900
C34 H34B 0.9900

loop_
_geom_torsion_atom_site_label_1
_geom_torsion_atom_site_label_2
_geom_torsion_atom_site_label_3
_geom_torsion_atom_site_label_4
_geom_torsion
O4 Mn1 O2 C7 -79.7(3)
O6 Mn1 O2 C7 102.9(3)
N4 Mn1 O2 C7 -69.4(6)
N6 Mn1 O2 C7 179.1(3)
N2 Mn1 O2 C7 11.1(2)
O6 Mn1 O4 C18 -104(3)
O2 Mn1 O4 C18 -178.5(3)
N4 Mn1 O4 C18 3.8(3)
N6 Mn1 O4 C18 -88.8(3)
N2 Mn1 O4 C18 105.7(3)
O4 Mn1 O6 C29 1(3)
O2 Mn1 O6 C29 74.9(3)
N4 Mn1 O6 C29 -106.8(3)
N6 Mn1 O6 C29 -14.9(3)
N2 Mn1 O6 C29 150.7(3)
C7 N1 N2 C8 -170.5(3)
C7 N1 N2 Mn1 9.3(3)
O4 Mn1 N2 C8 -103.0(4)
O6 Mn1 N2 C8 78.4(4)
O2 Mn1 N2 C8 168.7(4)
N4 Mn1 N2 C8 -24.1(4)
N6 Mn1 N2 C8 128.1(4)
O4 Mn1 N2 N1 77.3(2)
O6 Mn1 N2 N1 -101.4(2)
O2 Mn1 N2 N1 -11.0(2)
N4 Mn1 N2 N1 156.2(2)
N6 Mn1 N2 N1 -51.7(5)
O4 Mn1 N4 C19 175.2(4)
O6 Mn1 N4 C19 -7.4(4)
O2 Mn1 N4 C19 164.7(5)
N6 Mn1 N4 C19 -84.3(4)
N2 Mn1 N4 C19 87.1(4)
O4 Mn1 N4 N3 -3.7(2)
O6 Mn1 N4 N3 173.7(2)
O2 Mn1 N4 N3 -14.2(7)
N6 Mn1 N4 N3 96.8(2)
N2 Mn1 N4 N3 -91.8(2)
C19 N4 N3 C18 -176.0(4)
Mn1 N4 N3 C18 3.2(4)
O4 Mn1 N6 C30 7.7(5)
O6 Mn1 N6 C30 -173.1(5)
O2 Mn1 N6 C30 96.1(5)
N4 Mn1 N6 C30 -72.1(5)
N2 Mn1 N6 C30 135.3(5)
O4 Mn1 N6 N5 -166.0(2)
O6 Mn1 N6 N5 13.2(2)
O2 Mn1 N6 N5 -77.6(3)
N4 Mn1 N6 N5 114.2(3)
N2 Mn1 N6 N5 -38.4(5)
C30 N6 N5 C29 174.9(4)
Mn1 N6 N5 C29 -9.7(4)
C6 C1 C2 C3 0.6(10)
C1 C2 C3 C4 -0.5(11)
C2 C3 C4 C5 -0.6(10)
C3 C4 C5 O1 -178.8(5)
C3 C4 C5 C6 1.5(8)
C2 C1 C6 C5 0.3(8)
C2 C1 C6 C7 -179.4(5)
O1 C5 C6 C1 178.9(4)
C4 C5 C6 C1 -1.3(6)
O1 C5 C6 C7 -1.3(6)
C4 C5 C6 C7 178.4(4)
Mn1 O2 C7 N1 -10.3(5)
Mn1 O2 C7 C6 171.0(2)
N2 N1 C7 O2 -1.1(5)
N2 N1 C7 C6 177.7(3)
C1 C6 C7 O2 2.5(5)
C5 C6 C7 O2 -177.3(3)
C1 C6 C7 N1 -176.4(4)
C5 C6 C7 N1 3.9(5)
N1 N2 C8 S2 177.6(2)
Mn1 N2 C8 S2 -2.1(5)
N1 N2 C8 S1 -2.8(4)
Mn1 N2 C8 S1 177.47(19)
C9 S2 C8 N2 148.8(3)
C9 S2 C8 S1 -30.8(3)
C11 S1 C8 N2 156.4(3)
C11 S1 C8 S2 -24.0(3)
C8 S2 C9 C10 70.7(4)
S2 C9 C10 C11 -37.3(6)
C9 C10 C11 S1 -36.0(6)
C8 S1 C11 C10 66.7(4)
C17 C12 C13 C14 -4.1(9)
C12 C13 C14 C15 2.8(9)
C13 C14 C15 C16 -1.3(9)
C14 C15 C16 O3 -179.6(5)
C14 C15 C16 C17 1.0(8)
O3 C16 C17 C12 178.3(5)
C15 C16 C17 C12 -2.4(8)
O3 C16 C17 C18 8.3(8)
C15 C16 C17 C18 -172.3(5)
C13 C12 C17 C16 3.9(8)
C13 C12 C17 C18 174.2(5)
Mn1 O4 C18 N3 -3.3(5)
Mn1 O4 C18 C17 175.2(3)
N4 N3 C18 O4 -0.2(6)
N4 N3 C18 C17 -178.8(3)
C16 C17 C18 O4 168.7(4)
C12 C17 C18 O4 -1.7(6)
C16 C17 C18 N3 -12.7(7)
C12 C17 C18 N3 176.9(4)
N3 N4 C19 S3 0.0(5)
Mn1 N4 C19 S3 -178.9(2)
N3 N4 C19 S4 -175.3(3)
Mn1 N4 C19 S4 5.8(5)
C20 S3 C19 N4 176.5(3)
C20 S3 C19 S4 -8.6(4)
C22 S4 C19 N4 -165.9(3)
C22 S4 C19 S3 19.2(3)
C19 S3 C20 C21 26.2(5)
S3 C20 C21 C22 -60.2(6)
C20 C21 C22 S4 74.1(5)
C19 S4 C22 C21 -48.8(5)
O5 C23 C24 C25 -179.4(4)
C28 C23 C24 C25 -1.3(6)
C23 C24 C25 C26 0.7(7)
C24 C25 C26 C27 -0.1(7)
C25 C26 C27 C28 0.2(7)
C26 C27 C28 C23 -0.7(6)
C26 C27 C28 C29 176.0(4)
O5 C23 C28 C27 179.3(4)
C24 C23 C28 C27 1.3(6)
O5 C23 C28 C29 2.7(6)
C24 C23 C28 C29 -175.4(4)
Mn1 O6 C29 N5 15.6(5)
Mn1 O6 C29 C28 -162.9(3)
N6 N5 C29 O6 -1.9(5)
N6 N5 C29 C28 176.6(3)
C27 C28 C29 O6 -1.0(5)
C23 C28 C29 O6 175.6(3)
C27 C28 C29 N5 -179.6(4)
C23 C28 C29 N5 -3.0(5)
N5 N6 C30 S5 -0.7(5)
Mn1 N6 C30 S5 -174.1(3)
N5 N6 C30 S6 179.4(3)
Mn1 N6 C30 S6 6.0(7)
C33A S5 C30 N6 -160.9(6)
C333 S5 C30 N6 179.0(6)
C33A S5 C30 S6 19.0(6)
C333 S5 C30 S6 -1.1(6)
C31B S6 C30 N6 174.9(7)
C31A S6 C30 N6 -154.3(6)
C31B S6 C30 S5 -5.0(7)
C31A S6 C30 S5 25.8(6)
C31B S6 C31A C32A 64(2)
C30 S6 C31A C32A -49(2)
S6 C31A C32A C33A 13(3)
C30 S5 C33A C32A -52.1(8)
C333 S5 C33A C32A 31.8(19)
C31A C32A C33A S5 42.5(18)
C30 S6 C31B C32B 0.0(16)
C31A S6 C31B C32B -74.3(18)
S6 C31B C32B C333 16(3)
C31B C32B C333 S5 -27(3)
C30 S5 C333 C32B 18.4(17)
C33A S5 C333 C32B -83(3)
